data_2017019
loop_
_publ_author_name
'Gu, Yuan-Yuan'
'Li, Yan-Tuan'
'Wu, Zhi-Yong'
'Sun, Wei'
'Jiang, Man'

_publ_section_title
;Bis[\m~3~-<i>cis</i>-<i>N</i>-(2-aminopropyl)-<i>N</i>'-(2-carboxylatophenyl)oxamidato(3--)]bis(2,2'-bipyridine)dichloridotetracopper(II)
 dihydrate
;
_journal_coeditor_code SK3285
_journal_issue 3
_journal_name_full 'Acta Crystallographica Section C'
_journal_page_first m115
_journal_page_last m117
_journal_paper_doi 10.1107/S0108270109002571
_journal_volume 65
_journal_year 2009
_chemical_formula_iupac '[Cu4 (C12 H12 N3 O4)2 Cl2 (C10 H8 N2)2], 2H2 O'
_chemical_formula_moiety 'C44 H40 Cl2 Cu4 N10 O8, 2(H2 O)'
_chemical_formula_sum 'C44 H44 Cl2 Cu4 N10 O10'
_chemical_formula_weight 1197.95
_chemical_name_systematic
;
bis[\m~3~-<i>cis</i>-<i>N</i>-(2-aminopropyl)-<i>N</i>'-(2-
carboxylatophenyl)oxamidato(3-)]-1:2:4\k^7^<i>N</i>,<i>N</i>',<i>N</i>'',
<i>O</i>:<i>O</i>',<i>O</i>":<i>O</i>''';2:4:3\k^7^<i>O</i>''':<i>O</i>',
<i>O</i>":<i>N</i>,<i>N</i>',<i>N</i>'',<i>O</i>-bis(2,2'-bipyridine)-
2\k^2^<i>N</i>,<i>N</i>';4\k^2^<i>N</i>,<i>N</i>'-dichlorido-1\kCl,3\kCl-
tetracopper(II) dihydrate
;
_space_group_IT_number 2
_symmetry_cell_setting triclinic
_symmetry_space_group_name_Hall '-P 1'
_symmetry_space_group_name_H-M 'P -1'
_atom_sites_solution_hydrogens geom
_atom_sites_solution_primary direct
_atom_sites_solution_secondary difmap
_cell_angle_alpha 67.0720(10)
_cell_angle_beta 69.8420(10)
_cell_angle_gamma 72.6880(10)
_cell_formula_units_Z 1
_cell_length_a 10.96220(10)
_cell_length_b 11.1330(2)
_cell_length_c 11.2876(2)
_cell_measurement_reflns_used 7568
_cell_measurement_temperature 298(2)
_cell_measurement_theta_max 27.57
_cell_measurement_theta_min 2.4
_cell_volume 1169.57(3)
_computing_cell_refinement 'SAINT (Bruker, 2002)'
_computing_data_collection 'SMART (Bruker, 2002)'
_computing_data_reduction 'SAINT (Bruker, 2002)'
_computing_molecular_graphics 'XP (Siemens, 1994) and CAMERON (Watkin <i>et al.</i>,  1993)'
_computing_publication_material 'WINGX (Farrugia, 1999)'
_computing_structure_refinement 'SHELXL97 (Sheldrick, 2008a)'
_computing_structure_solution 'SHELXS97 (Sheldrick, 2008a)'
_diffrn_ambient_temperature 298(2)
_diffrn_measured_fraction_theta_full 0.992
_diffrn_measured_fraction_theta_max 0.992
_diffrn_measurement_device_type 'Bruker APEX area-detector diffractometer'
_diffrn_measurement_method 'phi and omega scans'
_diffrn_radiation_monochromator graphite
_diffrn_radiation_source 'fine-focus sealed tube'
_diffrn_radiation_type MoK\a
_diffrn_radiation_wavelength 0.71073
_diffrn_reflns_av_R_equivalents 0.0173
_diffrn_reflns_av_sigmaI/netI 0.0193
_diffrn_reflns_limit_h_max 14
_diffrn_reflns_limit_h_min -14
_diffrn_reflns_limit_k_max 14
_diffrn_reflns_limit_k_min -14
_diffrn_reflns_limit_l_max 14
_diffrn_reflns_limit_l_min -14
_diffrn_reflns_number 16602
_diffrn_reflns_theta_full 27.71
_diffrn_reflns_theta_max 27.71
_diffrn_reflns_theta_min 2.36
_diffrn_standards_decay_% 0
_diffrn_standards_interval_time 0
_diffrn_standards_number 0
_exptl_absorpt_coefficient_mu 1.978
_exptl_absorpt_correction_T_max 0.7298
_exptl_absorpt_correction_T_min 0.6074
_exptl_absorpt_correction_type multi-scan
_exptl_absorpt_process_details '(SADABS; Sheldrick, 2008b)'
_exptl_crystal_colour green
_exptl_crystal_density_diffrn 1.701
_exptl_crystal_density_method 'not measured'
_exptl_crystal_description block
_exptl_crystal_F_000 608
_exptl_crystal_size_max 0.28
_exptl_crystal_size_mid 0.22
_exptl_crystal_size_min 0.17
_refine_diff_density_max 0.978
_refine_diff_density_min -0.779
_refine_ls_extinction_method none
_refine_ls_goodness_of_fit_ref 1.042
_refine_ls_hydrogen_treatment constr
_refine_ls_matrix_type full
_refine_ls_number_parameters 328
_refine_ls_number_reflns 5441
_refine_ls_number_restraints 3
_refine_ls_restrained_S_all 1.051
_refine_ls_R_factor_all 0.0498
_refine_ls_R_factor_gt 0.0354
_refine_ls_shift/su_max 0.001
_refine_ls_shift/su_mean 0.000
_refine_ls_structure_factor_coef Fsqd
_refine_ls_weighting_details 'calc w=1/[\s^2^(Fo^2^)+(0.0413P)^2^+1.5166P] where P=(Fo^2^+2Fc^2^)/3'
_refine_ls_weighting_scheme calc
_refine_ls_wR_factor_gt 0.0884
_refine_ls_wR_factor_ref 0.0982
_reflns_number_gt 4353
_reflns_number_total 5441
_reflns_threshold_expression >2sigma(I)
_cod_data_source_file sk3285.cif
_cod_data_source_block I
_cod_depositor_comments
;
The following automatic conversions were performed:
'_symmetry_cell_setting' value 'Triclinic' changed to 'triclinic'
according to '/home/saulius/struct/CIF-dictionaries/cif_core.dic'
dictionary named 'cif_core.dic' version 2.4.1 from
2010-06-29.

'_geom_angle_publ_flag' value 'Y' changed to 'y' according to
'/home/saulius/struct/CIF-dictionaries/cif_core.dic' dictionary named
'cif_core.dic' version 2.4.1 from 2010-06-29.

Automatic conversion script
Id: cif_fix_enum 1527 2010-12-29 10:47:43Z saulius 

The following automatic conversions were performed:

'_symmetry_cell_setting' value 'Triclinic' changed to 'triclinic'
according to /home/saulius/struct/CIF-dictionaries/cif_core.dic
dictionary named 'cif_core.dic' version 2.4.1 from
2010-06-29.

'_geom_angle_publ_flag' value 'Y' changed to 'y'
according to /home/saulius/struct/CIF-dictionaries/cif_core.dic
dictionary named 'cif_core.dic' version 2.4.1 from 2010-06-29.

Automatic conversion script
Id: cif_fix_values 1715 2011-07-08 13:25:40Z adriana 
;
_cod_database_code 2017019
_cod_database_fobs_code 2017019

loop_
_symmetry_equiv_pos_as_xyz
'x, y, z'
'-x, -y, -z'

loop_
_atom_site_type_symbol
_atom_site_label
_atom_site_fract_x
_atom_site_fract_y
_atom_site_fract_z
_atom_site_U_iso_or_equiv
_atom_site_adp_type
_atom_site_calc_flag
_atom_site_refinement_flags
_atom_site_occupancy
_atom_site_disorder_assembly
_atom_site_disorder_group
Cu Cu1 0.77756(3) 0.05900(4) 0.44379(3) 0.03567(11) Uani d . 1 . .
Cu Cu2 0.45722(3) 0.28278(3) 0.13513(3) 0.03533(10) Uani d . 1 . .
Cl Cl1 0.85509(9) 0.27782(9) 0.41557(9) 0.0578(2) Uani d . 1 . .
O O1 0.75838(19) -0.0232(2) 0.63187(19) 0.0425(5) Uani d . 1 . .
O O2 0.6451(2) -0.1184(2) 0.83390(19) 0.0398(5) Uani d . 1 . .
O O3 0.44344(18) 0.2359(2) 0.32489(19) 0.0373(4) Uani d . 1 . .
O O4 0.63968(19) 0.1901(2) 0.12240(18) 0.0383(4) Uani d . 1 . .
O O5 1.0895(3) 0.2385(3) 0.1443(3) 0.0651(7) Uani d . 1 . .
H H5A 1.0391 0.2643 0.2171 0.080 Uiso d R 1 . .
H H5B 1.1616 0.2081 0.1601 0.080 Uiso d R 1 . .
N N1 0.5857(2) 0.1356(2) 0.4648(2) 0.0313(5) Uani d . 1 . .
N N2 0.7760(2) 0.0862(3) 0.2650(2) 0.0391(6) Uani d . 1 . .
N N3 0.9681(2) -0.0300(3) 0.3808(2) 0.0441(6) Uani d D 1 B .
H H3A 1.0227 0.0273 0.3543 0.053 Uiso calc R 1 . .
H H3B 0.9919 -0.1009 0.4477 0.053 Uiso calc R 1 . .
N N4 0.4793(3) 0.3625(3) -0.0577(2) 0.0440(6) Uani d . 1 . .
N N5 0.2875(3) 0.4153(3) 0.1380(3) 0.0450(6) Uani d . 1 . .
C C1 0.6514(3) -0.0291(3) 0.7237(3) 0.0325(6) Uani d . 1 . .
C C2 0.5284(3) 0.0757(3) 0.7064(3) 0.0316(5) Uani d . 1 . .
C C3 0.4974(2) 0.1543(3) 0.5842(3) 0.0310(5) Uani d . 1 . .
C C4 0.3812(3) 0.2504(3) 0.5856(3) 0.0433(7) Uani d . 1 . .
H H4 0.3592 0.3025 0.5059 0.052 Uiso calc R 1 . .
C C5 0.2983(3) 0.2691(4) 0.7037(3) 0.0527(8) Uani d . 1 . .
H H5 0.2227 0.3350 0.7022 0.063 Uiso calc R 1 . .
C C6 0.3269(3) 0.1908(4) 0.8236(3) 0.0500(8) Uani d . 1 . .
H H6 0.2706 0.2026 0.9031 0.060 Uiso calc R 1 . .
C C7 0.4399(3) 0.0950(3) 0.8238(3) 0.0408(7) Uani d . 1 . .
H H7 0.4582 0.0411 0.9048 0.049 Uiso calc R 1 . .
C C8 0.5542(3) 0.1770(3) 0.3515(3) 0.0312(5) Uani d . 1 . .
C C9 0.6666(3) 0.1484(3) 0.2351(3) 0.0321(5) Uani d . 1 . .
C C10 0.8970(3) 0.0388(3) 0.1771(3) 0.0445(7) Uani d D 1 B .
H H10A 0.9459 0.1099 0.1217 0.053 Uiso calc R 1 . .
H H10B 0.8772 0.0049 0.1200 0.053 Uiso calc R 1 . .
C C11 0.9770(3) -0.0721(4) 0.2685(3) 0.0551(9) Uani d D 1 . .
H H11B 0.9308 -0.1471 0.3074 0.066 Uiso calc PR 0.70 A 1
H H11A 1.0698 -0.0789 0.2168 0.066 Uiso d PR 0.30 A 2
C C12A 1.1116(5) -0.1214(6) 0.1989(5) 0.0626(15) Uani d PD 0.70 B 1
H H12A 1.1550 -0.1911 0.2621 0.094 Uiso calc PR 0.70 B 1
H H12B 1.1602 -0.0501 0.1549 0.094 Uiso calc PR 0.70 B 1
H H12C 1.1076 -0.1551 0.1342 0.094 Uiso calc PR 0.70 B 1
C C12B 0.9513(17) -0.2058(7) 0.3121(14) 0.092(5) Uani d PD 0.30 B 2
H H12D 0.9839 -0.2389 0.2379 0.137 Uiso calc PR 0.30 B 2
H H12E 0.8578 -0.2037 0.3467 0.137 Uiso calc PR 0.30 B 2
H H12F 0.9952 -0.2627 0.3804 0.137 Uiso calc PR 0.30 B 2
C C13 0.5817(4) 0.3278(4) -0.1497(4) 0.0610(10) Uani d . 1 . .
H H13 0.6515 0.2617 -0.1235 0.073 Uiso calc R 1 . .
C C14 0.5882(5) 0.3881(5) -0.2864(4) 0.0762(13) Uani d . 1 . .
H H14 0.6606 0.3642 -0.3515 0.091 Uiso calc R 1 . .
C C15 0.4814(6) 0.4844(4) -0.3182(4) 0.0753(13) Uani d . 1 . .
H H15 0.4825 0.5264 -0.4076 0.090 Uiso calc R 1 . .
C C16 0.3749(5) 0.5208(4) -0.2256(4) 0.0664(11) Uani d . 1 . .
H H16 0.3042 0.5862 -0.2504 0.080 Uiso calc R 1 . .
C C17 0.3743(4) 0.4577(3) -0.0925(3) 0.0506(9) Uani d . 1 . .
C C18 0.2666(3) 0.4848(3) 0.0172(4) 0.0476(8) Uani d . 1 . .
C C19 0.1460(4) 0.5739(4) 0.0047(5) 0.0687(12) Uani d . 1 . .
H H19 0.1321 0.6236 -0.0791 0.082 Uiso calc R 1 . .
C C20 0.0518(4) 0.5863(5) 0.1146(6) 0.0826(14) Uani d . 1 . .
H H20 -0.0285 0.6438 0.1074 0.099 Uiso calc R 1 . .
C C21 0.0730(4) 0.5152(5) 0.2367(5) 0.0785(13) Uani d . 1 . .
H H21 0.0080 0.5238 0.3133 0.094 Uiso calc R 1 . .
C C22 0.1931(3) 0.4297(4) 0.2454(4) 0.0574(9) Uani d . 1 . .
H H22 0.2079 0.3810 0.3290 0.069 Uiso calc R 1 . .

loop_
_atom_site_aniso_label
_atom_site_aniso_U_11
_atom_site_aniso_U_22
_atom_site_aniso_U_33
_atom_site_aniso_U_12
_atom_site_aniso_U_13
_atom_site_aniso_U_23
Cu1 0.02575(17) 0.0496(2) 0.02596(17) 0.00529(14) -0.01248(13) -0.01034(14)
Cu2 0.03379(18) 0.0419(2) 0.02658(17) -0.00226(14) -0.01659(14) -0.00315(14)
Cl1 0.0507(5) 0.0529(5) 0.0608(5) -0.0018(4) -0.0240(4) -0.0067(4)
O1 0.0294(10) 0.0571(13) 0.0289(10) 0.0011(9) -0.0138(8) -0.0026(9)
O2 0.0403(11) 0.0438(11) 0.0292(10) -0.0081(9) -0.0158(8) 0.0006(8)
O3 0.0282(9) 0.0502(12) 0.0296(10) 0.0039(8) -0.0151(8) -0.0105(8)
O4 0.0334(10) 0.0532(12) 0.0258(9) -0.0028(9) -0.0129(8) -0.0096(8)
O5 0.0536(15) 0.0720(17) 0.0689(17) 0.0010(13) -0.0351(13) -0.0145(14)
N1 0.0244(10) 0.0417(12) 0.0231(10) 0.0004(9) -0.0092(8) -0.0078(9)
N2 0.0282(11) 0.0575(15) 0.0285(12) 0.0046(10) -0.0115(9) -0.0164(11)
N3 0.0329(12) 0.0540(15) 0.0382(13) 0.0111(11) -0.0171(10) -0.0148(11)
N4 0.0519(15) 0.0498(15) 0.0297(12) -0.0150(12) -0.0162(11) -0.0034(11)
N5 0.0436(14) 0.0383(13) 0.0547(16) 0.0007(11) -0.0311(13) -0.0069(12)
C1 0.0347(14) 0.0373(14) 0.0274(13) -0.0072(11) -0.0153(11) -0.0056(11)
C2 0.0309(13) 0.0364(13) 0.0266(12) -0.0058(11) -0.0106(10) -0.0069(10)
C3 0.0259(12) 0.0398(14) 0.0253(12) -0.0032(10) -0.0083(10) -0.0091(10)
C4 0.0356(15) 0.0536(18) 0.0316(14) 0.0056(13) -0.0118(12) -0.0118(13)
C5 0.0388(16) 0.063(2) 0.0429(18) 0.0118(15) -0.0093(14) -0.0205(16)
C6 0.0437(17) 0.066(2) 0.0341(16) -0.0028(15) -0.0025(13) -0.0217(15)
C7 0.0437(16) 0.0504(17) 0.0252(13) -0.0074(13) -0.0101(12) -0.0090(12)
C8 0.0276(12) 0.0364(13) 0.0271(12) -0.0025(10) -0.0118(10) -0.0061(10)
C9 0.0303(13) 0.0406(14) 0.0246(12) -0.0045(11) -0.0098(10) -0.0089(10)
C10 0.0336(15) 0.063(2) 0.0337(15) 0.0079(13) -0.0111(12) -0.0225(14)
C11 0.0495(19) 0.063(2) 0.0463(18) 0.0181(16) -0.0200(15) -0.0255(16)
C12A 0.042(3) 0.084(4) 0.055(3) 0.020(2) -0.016(2) -0.036(3)
C12B 0.112(14) 0.058(9) 0.117(14) 0.004(9) -0.066(12) -0.024(9)
C13 0.068(2) 0.073(3) 0.0412(19) -0.021(2) -0.0147(17) -0.0124(17)
C14 0.098(3) 0.094(3) 0.040(2) -0.046(3) 0.001(2) -0.021(2)
C15 0.119(4) 0.067(3) 0.047(2) -0.034(3) -0.041(3) 0.0037(19)
C16 0.108(3) 0.050(2) 0.046(2) -0.019(2) -0.042(2) 0.0016(16)
C17 0.074(2) 0.0365(16) 0.0495(19) -0.0190(15) -0.0427(18) 0.0069(13)
C18 0.0547(19) 0.0343(15) 0.057(2) -0.0049(13) -0.0352(17) -0.0029(14)
C19 0.072(3) 0.046(2) 0.086(3) -0.0003(18) -0.054(3) 0.0016(19)
C20 0.052(2) 0.069(3) 0.109(4) 0.017(2) -0.035(3) -0.018(3)
C21 0.049(2) 0.076(3) 0.094(3) 0.016(2) -0.023(2) -0.027(3)
C22 0.0433(18) 0.060(2) 0.061(2) 0.0070(16) -0.0201(17) -0.0166(18)

loop_
_atom_type_symbol
_atom_type_description
_atom_type_scat_dispersion_real
_atom_type_scat_dispersion_imag
_atom_type_scat_source
C C 0.0033 0.0016 'International Tables Vol C Tables 4.2.6.8 and 6.1.1.4'
H H 0.0000 0.0000 'International Tables Vol C Tables 4.2.6.8 and 6.1.1.4'
N N 0.0061 0.0033 'International Tables Vol C Tables 4.2.6.8 and 6.1.1.4'
O O 0.0106 0.0060 'International Tables Vol C Tables 4.2.6.8 and 6.1.1.4'
Cl Cl 0.1484 0.1585 'International Tables Vol C Tables 4.2.6.8 and 6.1.1.4'
Cu Cu 0.3201 1.2651 'International Tables Vol C Tables 4.2.6.8 and 6.1.1.4'

loop_
_geom_angle_atom_site_label_1
_geom_angle_atom_site_label_2
_geom_angle_atom_site_label_3
_geom_angle_site_symmetry_1
_geom_angle_site_symmetry_3
_geom_angle
_geom_angle_publ_flag
N1 Cu1 N2 . . 83.40(9) y
O3 Cu2 O4 . . 85.23(8) y
O1 Cu1 N2 . . 159.82(11) ?
O1 Cu1 N1 . . 93.77(8) ?
O1 Cu1 N3 . . 97.86(9) ?
N2 Cu1 N3 . . 82.10(10) ?
N1 Cu1 N3 . . 164.39(10) ?
O1 Cu1 Cl1 . . 97.77(7) ?
N2 Cu1 Cl1 . . 102.41(9) ?
N1 Cu1 Cl1 . . 97.27(7) ?
N3 Cu1 Cl1 . . 91.45(9) ?
O4 Cu2 N4 . . 95.30(10) ?
O3 Cu2 N4 . . 168.64(10) ?
O4 Cu2 N5 . . 166.56(10) ?
O3 Cu2 N5 . . 95.10(10) ?
N4 Cu2 N5 . . 81.76(12) ?
O4 Cu2 O2 . 2_656 101.63(8) ?
O3 Cu2 O2 . 2_656 94.04(8) ?
N4 Cu2 O2 . 2_656 96.96(9) ?
N5 Cu2 O2 . 2_656 91.75(9) ?
C1 O1 Cu1 . . 127.26(17) ?
C1 O2 Cu2 . 2_656 114.78(17) ?
C8 O3 Cu2 . . 111.56(17) ?
C9 O4 Cu2 . . 111.12(17) ?
H5A O5 H5B . . 102.6 ?
C8 N1 C3 . . 124.3(2) ?
C8 N1 Cu1 . . 111.55(17) ?
C3 N1 Cu1 . . 123.92(16) ?
C9 N2 C10 . . 126.4(2) ?
C9 N2 Cu1 . . 115.30(19) ?
C10 N2 Cu1 . . 118.28(18) ?
C11 N3 Cu1 . . 108.06(19) ?
C11 N3 H3A . . 110.1 ?
Cu1 N3 H3A . . 110.1 ?
C11 N3 H3B . . 110.1 ?
Cu1 N3 H3B . . 110.1 ?
H3A N3 H3B . . 108.4 ?
C13 N4 C17 . . 120.6(3) ?
C13 N4 Cu2 . . 125.4(2) ?
C17 N4 Cu2 . . 113.9(2) ?
C22 N5 C18 . . 119.4(3) ?
C22 N5 Cu2 . . 126.3(2) ?
C18 N5 Cu2 . . 114.0(2) ?
O2 C1 O1 . . 121.3(2) ?
O2 C1 C2 . . 117.4(2) ?
O1 C1 C2 . . 121.2(2) ?
C7 C2 C3 . . 118.5(2) ?
C7 C2 C1 . . 115.6(2) ?
C3 C2 C1 . . 125.9(2) ?
C4 C3 C2 . . 118.5(2) ?
C4 C3 N1 . . 122.3(2) ?
C2 C3 N1 . . 119.2(2) ?
C5 C4 C3 . . 121.1(3) ?
C5 C4 H4 . . 119.4 ?
C3 C4 H4 . . 119.4 ?
C6 C5 C4 . . 120.6(3) ?
C6 C5 H5 . . 119.7 ?
C4 C5 H5 . . 119.7 ?
C7 C6 C5 . . 118.9(3) ?
C7 C6 H6 . . 120.5 ?
C5 C6 H6 . . 120.5 ?
C6 C7 C2 . . 122.3(3) ?
C6 C7 H7 . . 118.8 ?
C2 C7 H7 . . 118.8 ?
O3 C8 N1 . . 129.6(2) ?
O3 C8 C9 . . 115.3(2) ?
N1 C8 C9 . . 115.1(2) ?
N2 C9 O4 . . 129.2(3) ?
N2 C9 C8 . . 114.2(2) ?
O4 C9 C8 . . 116.6(2) ?
N2 C10 C11 . . 105.8(2) ?
N2 C10 H10A . . 110.6 ?
C11 C10 H10A . . 110.6 ?
N2 C10 H10B . . 110.6 ?
C11 C10 H10B . . 110.6 ?
H10A C10 H10B . . 108.7 ?
C12B C11 C12A . . 87.8(8) ?
C12B C11 N3 . . 112.6(6) ?
C12A C11 N3 . . 115.1(3) ?
C12B C11 C10 . . 117.4(6) ?
C12A C11 C10 . . 114.2(3) ?
N3 C11 C10 . . 108.7(3) ?
C12A C11 H11B . . 106.0 ?
N3 C11 H11B . . 106.0 ?
C10 C11 H11B . . 106.0 ?
C12B C11 H11A . . 104.3 ?
N3 C11 H11A . . 106.5 ?
C10 C11 H11A . . 106.5 ?
H11B C11 H11A . . 122.6 ?
C11 C12A H12A . . 109.5 ?
H11A C12A H12A . . 119.0 ?
C11 C12A H12B . . 109.5 ?
H11A C12A H12B . . 81.6 ?
C11 C12A H12C . . 109.5 ?
H11A C12A H12C . . 123.0 ?
C11 C12B H12D . . 109.5 ?
C11 C12B H12E . . 109.5 ?
H12D C12B H12E . . 109.5 ?
C11 C12B H12F . . 109.5 ?
H12D C12B H12F . . 109.5 ?
H12E C12B H12F . . 109.5 ?
N4 C13 C14 . . 121.7(4) ?
N4 C13 H13 . . 119.1 ?
C14 C13 H13 . . 119.1 ?
C15 C14 C13 . . 116.2(4) ?
C15 C14 H14 . . 121.9 ?
C13 C14 H14 . . 121.9 ?
C16 C15 C14 . . 123.1(4) ?
C16 C15 H15 . . 118.4 ?
C14 C15 H15 . . 118.4 ?
C15 C16 C17 . . 118.0(4) ?
C15 C16 H16 . . 121.0 ?
C17 C16 H16 . . 121.0 ?
N4 C17 C16 . . 120.3(4) ?
N4 C17 C18 . . 115.5(3) ?
C16 C17 C18 . . 124.1(3) ?
N5 C18 C19 . . 120.2(4) ?
N5 C18 C17 . . 114.6(3) ?
C19 C18 C17 . . 125.1(3) ?
C20 C19 C18 . . 119.3(4) ?
C20 C19 H19 . . 120.3 ?
C18 C19 H19 . . 120.3 ?
C19 C20 C21 . . 120.2(4) ?
C19 C20 H20 . . 119.9 ?
C21 C20 H20 . . 119.9 ?
C20 C21 C22 . . 119.0(4) ?
C20 C21 H21 . . 120.5 ?
C22 C21 H21 . . 120.5 ?
N5 C22 C21 . . 121.8(4) ?
N5 C22 H22 . . 119.1 ?
C21 C22 H22 . . 119.1 ?

loop_
_geom_bond_atom_site_label_1
_geom_bond_atom_site_label_2
_geom_bond_site_symmetry_2
_geom_bond_distance
_geom_bond_publ_flag
Cu1 Cl1 . 2.6832(10) y
Cu1 N1 . 1.988(2) y
Cu1 N2 . 1.925(2) y
Cu1 N3 . 2.035(2) y
Cu1 O1 . 1.9188(19) y
Cu2 N4 . 1.961(2) y
Cu2 N5 . 2.000(3) y
Cu2 O2 2_656 2.276(2) y
Cu2 O3 . 1.9586(19) y
Cu2 O4 . 1.9430(19) y
O1 C1 . 1.269(3) ?
O2 C1 . 1.248(3) ?
O2 Cu2 2_656 2.276(2) ?
O3 C8 . 1.273(3) ?
O4 C9 . 1.280(3) ?
O5 H5A . 0.9167 ?
O5 H5B . 0.8134 ?
N1 C8 . 1.310(3) ?
N1 C3 . 1.414(3) ?
N2 C9 . 1.279(3) ?
N2 C10 . 1.451(3) ?
N3 C11 . 1.479(4) ?
N3 H3A . 0.9000 ?
N3 H3B . 0.9000 ?
N4 C13 . 1.318(5) ?
N4 C17 . 1.365(4) ?
N5 C22 . 1.324(5) ?
N5 C18 . 1.341(4) ?
C1 C2 . 1.511(4) ?
C2 C7 . 1.399(4) ?
C2 C3 . 1.410(3) ?
C3 C4 . 1.399(4) ?
C4 C5 . 1.383(4) ?
C4 H4 . 0.9300 ?
C5 C6 . 1.379(5) ?
C5 H5 . 0.9300 ?
C6 C7 . 1.372(4) ?
C6 H6 . 0.9300 ?
C7 H7 . 0.9300 ?
C8 C9 . 1.524(4) ?
C10 C11 . 1.531(4) ?
C10 H10A . 0.9700 ?
C10 H10B . 0.9700 ?
C11 C12B . 1.456(7) ?
C11 C12A . 1.466(5) ?
C11 H11B . 0.9800 ?
C11 H11A . 0.9800 ?
C12A H11A . 0.5960 ?
C12A H12A . 0.9600 ?
C12A H12B . 0.9600 ?
C12A H12C . 0.9600 ?
C12B H12D . 0.9600 ?
C12B H12E . 0.9600 ?
C12B H12F . 0.9600 ?
C13 C14 . 1.408(5) ?
C13 H13 . 0.9300 ?
C14 C15 . 1.375(7) ?
C14 H14 . 0.9300 ?
C15 C16 . 1.352(7) ?
C15 H15 . 0.9300 ?
C16 C17 . 1.387(5) ?
C16 H16 . 0.9300 ?
C17 C18 . 1.445(5) ?
C18 C19 . 1.412(5) ?
C19 C20 . 1.338(7) ?
C19 H19 . 0.9300 ?
C20 C21 . 1.356(7) ?
C20 H20 . 0.9300 ?
C21 C22 . 1.386(5) ?
C21 H21 . 0.9300 ?
C22 H22 . 0.9300 ?

loop_
_geom_hbond_atom_site_label_D
_geom_hbond_atom_site_label_H
_geom_hbond_atom_site_label_A
_geom_hbond_site_symmetry_A
_geom_hbond_distance_DH
_geom_hbond_distance_HA
_geom_hbond_distance_DA
_geom_hbond_angle_DHA
O5 H5A Cl1 . 0.92 2.47 3.335(3) 159
O5 H5B O2 2_756 0.81 2.07 2.870(3) 168
N3 H3B Cl1 2_756 0.90 2.55 3.406(2) 158
N3 H3A O1 2_756 0.90 2.44 3.172(3) 138
C16 H16 Cl1 2_665 0.93 2.70 3.549(4) 152

loop_
_geom_torsion_atom_site_label_1
_geom_torsion_atom_site_label_2
_geom_torsion_atom_site_label_3
_geom_torsion_atom_site_label_4
_geom_torsion_site_symmetry_1
_geom_torsion_site_symmetry_2
_geom_torsion_site_symmetry_3
_geom_torsion_site_symmetry_4
_geom_torsion
_geom_torsion_publ_flag
Cu1 O1 C1 O2 . . . . 155.8(2) y
Cu2 O2 C1 O1 2_656 . . . -103.9(3) y
N2 Cu1 O1 C1 . . . . -75.0(4) ?
N1 Cu1 O1 C1 . . . . 6.1(3) ?
N3 Cu1 O1 C1 . . . . -163.5(3) ?
Cl1 Cu1 O1 C1 . . . . 104.0(2) ?
O4 Cu2 O3 C8 . . . . 3.68(19) ?
N4 Cu2 O3 C8 . . . . -89.5(5) ?
N5 Cu2 O3 C8 . . . . -162.8(2) ?
O2 Cu2 O3 C8 2_656 . . . 105.04(19) ?
O3 Cu2 O4 C9 . . . . -2.40(19) ?
N4 Cu2 O4 C9 . . . . 166.2(2) ?
N5 Cu2 O4 C9 . . . . 89.6(5) ?
O2 Cu2 O4 C9 2_656 . . . -95.55(19) ?
O1 Cu1 N1 C8 . . . . -165.6(2) ?
N2 Cu1 N1 C8 . . . . -5.7(2) ?
N3 Cu1 N1 C8 . . . . -27.4(5) ?
Cl1 Cu1 N1 C8 . . . . 96.05(19) ?
O1 Cu1 N1 C3 . . . . 20.0(2) ?
N2 Cu1 N1 C3 . . . . 179.9(2) ?
N3 Cu1 N1 C3 . . . . 158.2(3) ?
Cl1 Cu1 N1 C3 . . . . -78.4(2) ?
O1 Cu1 N2 C9 . . . . 89.4(3) ?
N1 Cu1 N2 C9 . . . . 6.4(2) ?
N3 Cu1 N2 C9 . . . . -179.3(2) ?
Cl1 Cu1 N2 C9 . . . . -89.6(2) ?
O1 Cu1 N2 C10 . . . . -92.2(3) ?
N1 Cu1 N2 C10 . . . . -175.1(3) ?
N3 Cu1 N2 C10 . . . . -0.9(2) ?
Cl1 Cu1 N2 C10 . . . . 88.8(2) ?
O1 Cu1 N3 C11 . . . . 136.3(2) ?
N2 Cu1 N3 C11 . . . . -23.3(2) ?
N1 Cu1 N3 C11 . . . . -1.5(5) ?
Cl1 Cu1 N3 C11 . . . . -125.7(2) ?
O4 Cu2 N4 C13 . . . . 13.3(3) ?
O3 Cu2 N4 C13 . . . . 105.5(5) ?
N5 Cu2 N4 C13 . . . . -179.9(3) ?
O2 Cu2 N4 C13 2_656 . . . -89.1(3) ?
O4 Cu2 N4 C17 . . . . -169.1(2) ?
O3 Cu2 N4 C17 . . . . -76.9(6) ?
N5 Cu2 N4 C17 . . . . -2.3(2) ?
O2 Cu2 N4 C17 2_656 . . . 88.4(2) ?
O4 Cu2 N5 C22 . . . . -104.9(5) ?
O3 Cu2 N5 C22 . . . . -14.2(3) ?
N4 Cu2 N5 C22 . . . . 176.8(3) ?
O2 Cu2 N5 C22 2_656 . . . 80.1(3) ?
O4 Cu2 N5 C18 . . . . 81.8(5) ?
O3 Cu2 N5 C18 . . . . 172.6(2) ?
N4 Cu2 N5 C18 . . . . 3.6(2) ?
O2 Cu2 N5 C18 2_656 . . . -93.2(2) ?
Cu2 O2 C1 C2 2_656 . . . 79.0(3) ?
Cu1 O1 C1 C2 . . . . -27.2(4) ?
O2 C1 C2 C7 . . . . 24.4(4) ?
O1 C1 C2 C7 . . . . -152.7(3) ?
O2 C1 C2 C3 . . . . -156.3(3) ?
O1 C1 C2 C3 . . . . 26.7(4) ?
C7 C2 C3 C4 . . . . 1.5(4) ?
C1 C2 C3 C4 . . . . -177.8(3) ?
C7 C2 C3 N1 . . . . -179.8(3) ?
C1 C2 C3 N1 . . . . 0.9(4) ?
C8 N1 C3 C4 . . . . -19.1(4) ?
Cu1 N1 C3 C4 . . . . 154.7(2) ?
C8 N1 C3 C2 . . . . 162.3(3) ?
Cu1 N1 C3 C2 . . . . -24.0(4) ?
C2 C3 C4 C5 . . . . 0.4(5) ?
N1 C3 C4 C5 . . . . -178.2(3) ?
C3 C4 C5 C6 . . . . -1.7(6) ?
C4 C5 C6 C7 . . . . 0.8(6) ?
C5 C6 C7 C2 . . . . 1.3(5) ?
C3 C2 C7 C6 . . . . -2.4(5) ?
C1 C2 C7 C6 . . . . 177.0(3) ?
Cu2 O3 C8 N1 . . . . 176.9(3) ?
Cu2 O3 C8 C9 . . . . -4.1(3) ?
C3 N1 C8 O3 . . . . -2.4(5) ?
Cu1 N1 C8 O3 . . . . -176.8(3) ?
C3 N1 C8 C9 . . . . 178.6(2) ?
Cu1 N1 C8 C9 . . . . 4.2(3) ?
C10 N2 C9 O4 . . . . -4.7(5) ?
Cu1 N2 C9 O4 . . . . 173.6(2) ?
C10 N2 C9 C8 . . . . 176.0(3) ?
Cu1 N2 C9 C8 . . . . -5.8(3) ?
Cu2 O4 C9 N2 . . . . -178.4(3) ?
Cu2 O4 C9 C8 . . . . 0.9(3) ?
O3 C8 C9 N2 . . . . -178.3(3) ?
N1 C8 C9 N2 . . . . 0.8(4) ?
O3 C8 C9 O4 . . . . 2.2(4) ?
N1 C8 C9 O4 . . . . -178.6(2) ?
C9 N2 C10 C11 . . . . -158.0(3) ?
Cu1 N2 C10 C11 . . . . 23.7(3) ?
Cu1 N3 C11 C12B . . . . -89.7(7) ?
Cu1 N3 C11 C12A . . . . 171.8(3) ?
Cu1 N3 C11 C10 . . . . 42.2(3) ?
N2 C10 C11 C12B . . . . 87.2(8) ?
N2 C10 C11 C12A . . . . -172.1(4) ?
N2 C10 C11 N3 . . . . -42.1(4) ?
C17 N4 C13 C14 . . . . 1.0(6) ?
Cu2 N4 C13 C14 . . . . 178.4(3) ?
N4 C13 C14 C15 . . . . -0.4(6) ?
C13 C14 C15 C16 . . . . -0.1(7) ?
C14 C15 C16 C17 . . . . 0.1(7) ?
C13 N4 C17 C16 . . . . -1.0(5) ?
Cu2 N4 C17 C16 . . . . -178.7(3) ?
C13 N4 C17 C18 . . . . 178.5(3) ?
Cu2 N4 C17 C18 . . . . 0.8(4) ?
C15 C16 C17 N4 . . . . 0.4(5) ?
C15 C16 C17 C18 . . . . -179.0(4) ?
C22 N5 C18 C19 . . . . 1.0(5) ?
Cu2 N5 C18 C19 . . . . 174.7(3) ?
C22 N5 C18 C17 . . . . -177.9(3) ?
Cu2 N5 C18 C17 . . . . -4.1(4) ?
N4 C17 C18 N5 . . . . 2.2(4) ?
C16 C17 C18 N5 . . . . -178.3(3) ?
N4 C17 C18 C19 . . . . -176.5(3) ?
C16 C17 C18 C19 . . . . 2.9(6) ?
N5 C18 C19 C20 . . . . -1.3(6) ?
C17 C18 C19 C20 . . . . 177.4(4) ?
C18 C19 C20 C21 . . . . 1.0(7) ?
C19 C20 C21 C22 . . . . -0.3(8) ?
C18 N5 C22 C21 . . . . -0.3(6) ?
Cu2 N5 C22 C21 . . . . -173.2(3) ?
C20 C21 C22 N5 . . . . -0.1(7) ?
